data_4022917
loop_
_publ_author_name
'Ruwei Shen'
'Xian Huang'

_publ_section_title
;
 Reaction of 2,3-Allenoates with TsNBr~2~ in the Presence of Base:
 A Facile Highly Stereoselective Synthesis of
 (1E,2E)-3-Bromo-4-oxo-N'-tosyl-2-alkenoxylimidic Acid Ethyl Esters
;
_journal_name_full 'Journal of Organic Chemistry'
_journal_page_first 3961
_journal_page_last 3964
_journal_paper_doi 10.1021/jo070239z
_journal_volume 72
_journal_year 2007
_chemical_formula_sum 'C19 H18 Br N O4 S'
_chemical_formula_weight 436.31
_chemical_name_systematic
; 
 ? 
;
_space_group_IT_number 2
_symmetry_cell_setting triclinic
_symmetry_space_group_name_Hall '-P 1'
_symmetry_space_group_name_H-M 'P -1'
_atom_sites_solution_hydrogens geom
_atom_sites_solution_primary direct
_atom_sites_solution_secondary difmap
_audit_creation_method SHELXL-97
_cell_angle_alpha 108.761(2)
_cell_angle_beta 93.792(2)
_cell_angle_gamma 95.396(2)
_cell_formula_units_Z 2
_cell_length_a 8.0289(9)
_cell_length_b 10.8466(12)
_cell_length_c 12.1100(14)
_cell_measurement_reflns_used 2338
_cell_measurement_temperature 293(2)
_cell_measurement_theta_max 54.891
_cell_measurement_theta_min 4.393
_cell_volume 988.95(19)
_computing_cell_refinement 'Bruker SMART'
_computing_data_collection 'Bruker SMART'
_computing_data_reduction 'Bruker SHELXTL'
_computing_molecular_graphics 'Bruker SHELXTL'
_computing_publication_material 'Bruker SHELXTL'
_computing_structure_refinement 'SHELXL-97 (Sheldrick, 1997)'
_computing_structure_solution 'SHELXS-97 (Sheldrick, 1990)'
_diffrn_ambient_temperature 293(2)
_diffrn_measured_fraction_theta_full 0.969
_diffrn_measured_fraction_theta_max 0.969
_diffrn_measurement_device_type 'CCD area detector'
_diffrn_measurement_method 'phi and omega scans'
_diffrn_radiation_monochromator graphite
_diffrn_radiation_source 'fine-focus sealed tube'
_diffrn_radiation_type MoK\a
_diffrn_radiation_wavelength 0.71073
_diffrn_reflns_av_R_equivalents 0.0860
_diffrn_reflns_av_sigmaI/netI 0.0739
_diffrn_reflns_limit_h_max 10
_diffrn_reflns_limit_h_min -8
_diffrn_reflns_limit_k_max 13
_diffrn_reflns_limit_k_min -13
_diffrn_reflns_limit_l_max 11
_diffrn_reflns_limit_l_min -15
_diffrn_reflns_number 5815
_diffrn_reflns_theta_full 26.99
_diffrn_reflns_theta_max 26.99
_diffrn_reflns_theta_min 1.79
_exptl_absorpt_coefficient_mu 2.207
_exptl_absorpt_correction_T_max 1.0000
_exptl_absorpt_correction_T_min 0.7598
_exptl_absorpt_correction_type empirical
_exptl_crystal_colour colorless
_exptl_crystal_density_diffrn 1.465
_exptl_crystal_density_method 'not measured'
_exptl_crystal_description prismatic
_exptl_crystal_F_000 444
_exptl_crystal_size_max 0.489
_exptl_crystal_size_mid 0.367
_exptl_crystal_size_min 0.222
_refine_diff_density_max 0.544
_refine_diff_density_min -0.540
_refine_diff_density_rms 0.073
_refine_ls_extinction_method none
_refine_ls_goodness_of_fit_ref 0.875
_refine_ls_hydrogen_treatment constr
_refine_ls_matrix_type full
_refine_ls_number_parameters 237
_refine_ls_number_reflns 4171
_refine_ls_number_restraints 0
_refine_ls_restrained_S_all 0.875
_refine_ls_R_factor_all 0.0663
_refine_ls_R_factor_gt 0.0463
_refine_ls_shift/su_max 0.004
_refine_ls_shift/su_mean 0.000
_refine_ls_structure_factor_coef Fsqd
_refine_ls_weighting_details 'calc w=1/[\s^2^(Fo^2^)+(0.0662P)^2^+0.0000P] where P=(Fo^2^+2Fc^2^)/3'
_refine_ls_weighting_scheme calc
_refine_ls_wR_factor_gt 0.1089
_refine_ls_wR_factor_ref 0.1153
_reflns_number_gt 2637
_reflns_number_total 4171
_reflns_threshold_expression >2sigma(I)
_cod_data_source_file jo070239zsi20070205_123251.cif
_cod_data_source_block cd26491
_cod_depositor_comments
;
The following automatic conversions were performed:
'_symmetry_cell_setting' value 'Triclinic' changed to 'triclinic'
according to '/home/saulius/struct/CIF-dictionaries/cif_core.dic'
dictionary named 'cif_core.dic' version 2.4.1 from 2010-06-29.

Automatic conversion script
Id: cif_fix_enum 1527 2010-12-29 10:47:43Z saulius 
;
_cod_database_code 4022917

loop_
_symmetry_equiv_pos_as_xyz
'x, y, z'
'-x, -y, -z'

loop_
_atom_site_label
_atom_site_type_symbol
_atom_site_fract_x
_atom_site_fract_y
_atom_site_fract_z
_atom_site_U_iso_or_equiv
_atom_site_adp_type
_atom_site_occupancy
_atom_site_symmetry_multiplicity
_atom_site_calc_flag
_atom_site_refinement_flags
Br Br -0.57227(4) 0.56582(4) 0.66751(3) 0.09034(19) Uani 1 1 d .
S1 S -0.03585(8) 0.70685(8) 0.45128(6) 0.0617(2) Uani 1 1 d .
O1 O -0.3560(4) 0.8407(3) 0.8779(2) 0.1032(8) Uani 1 1 d .
O2 O -0.0217(3) 0.7589(2) 0.77637(16) 0.0753(6) Uani 1 1 d .
O3 O -0.1859(2) 0.7614(3) 0.4311(2) 0.0861(7) Uani 1 1 d .
O4 O -0.0366(3) 0.5698(2) 0.39854(19) 0.0835(7) Uani 1 1 d .
N1 N 0.0242(3) 0.7498(2) 0.59200(19) 0.0604(6) Uani 1 1 d .
C1 C -0.0728(4) 0.7215(3) 0.6629(2) 0.0628(7) Uani 1 1 d .
C2 C -0.2450(4) 0.6529(3) 0.6346(2) 0.0711(9) Uani 1 1 d .
H2 H -0.2810 0.6048 0.5567 0.085 Uiso 1 1 calc R
C3 C -0.3516(4) 0.6560(3) 0.7142(2) 0.0645(7) Uani 1 1 d .
C4 C -0.3305(4) 0.7281(3) 0.8441(3) 0.0675(8) Uani 1 1 d .
C5 C -0.2913(4) 0.6519(3) 0.9221(2) 0.0649(8) Uani 1 1 d .
C6 C -0.2507(5) 0.5269(4) 0.8807(3) 0.0928(11) Uani 1 1 d .
H6 H -0.2459 0.4871 0.8007 0.111 Uiso 1 1 calc R
C7 C -0.2169(8) 0.4599(5) 0.9565(5) 0.1149(18) Uani 1 1 d .
H7 H -0.1868 0.3756 0.9278 0.132 Uiso 1 1 calc R
C8 C -0.2270(7) 0.5157(7) 1.0730(5) 0.1141(18) Uani 1 1 d .
H8 H -0.2072 0.4681 1.1232 0.131 Uiso 1 1 calc R
C9 C -0.2653(7) 0.6391(7) 1.1167(4) 0.1190(18) Uani 1 1 d .
H9 H -0.2694 0.6773 1.1970 0.135 Uiso 1 1 calc R
C10 C -0.2989(5) 0.7095(4) 1.0413(3) 0.1013(12) Uani 1 1 d .
H10 H -0.3263 0.7946 1.0710 0.122 Uiso 1 1 calc R
C11 C 0.1373(4) 0.8405(4) 0.8195(3) 0.0824(9) Uani 1 1 d .
H11A H 0.1320 0.9252 0.8094 0.099 Uiso 1 1 calc R
H11B H 0.2262 0.7994 0.7762 0.099 Uiso 1 1 calc R
C12 C 0.1723(5) 0.8571(4) 0.9447(3) 0.1071(13) Uani 1 1 d .
H12A H 0.0826 0.8961 0.9866 0.131 Uiso 1 1 calc R
H12B H 0.2763 0.9130 0.9755 0.131 Uiso 1 1 calc R
H12C H 0.1807 0.7730 0.9537 0.131 Uiso 1 1 calc R
C13 C 0.1326(3) 0.7890(3) 0.4064(2) 0.0509(6) Uani 1 1 d .
C14 C 0.2889(4) 0.7518(3) 0.4136(3) 0.0679(8) Uani 1 1 d .
H14 H 0.3069 0.6840 0.4427 0.082 Uiso 1 1 calc R
C15 C 0.4208(4) 0.8154(3) 0.3774(3) 0.0756(9) Uani 1 1 d .
H15 H 0.5277 0.7899 0.3827 0.091 Uiso 1 1 calc R
C16 C 0.3976(4) 0.9150(3) 0.3341(3) 0.0674(8) Uani 1 1 d .
C17 C 0.2382(5) 0.9489(4) 0.3251(4) 0.0899(11) Uani 1 1 d .
H17 H 0.2192 1.0146 0.2936 0.108 Uiso 1 1 calc R
C18 C 0.1053(4) 0.8871(4) 0.3622(3) 0.0852(10) Uani 1 1 d .
H18 H -0.0018 0.9121 0.3569 0.102 Uiso 1 1 calc R
C19 C 0.5454(5) 0.9860(4) 0.2964(4) 0.1043(13) Uani 1 1 d .
H19A H 0.5240 0.9761 0.2149 0.127 Uiso 1 1 calc R
H19B H 0.6462 0.9489 0.3085 0.127 Uiso 1 1 calc R
H19C H 0.5589 1.0775 0.3422 0.127 Uiso 1 1 calc R

loop_
_atom_site_aniso_label
_atom_site_aniso_U_11
_atom_site_aniso_U_22
_atom_site_aniso_U_33
_atom_site_aniso_U_23
_atom_site_aniso_U_13
_atom_site_aniso_U_12
Br 0.0698(2) 0.1247(3) 0.0614(2) 0.02292(19) 0.00859(15) -0.0365(2)
S1 0.0515(4) 0.0820(5) 0.0528(4) 0.0295(4) 0.0040(3) -0.0115(3)
O1 0.139(2) 0.0639(15) 0.0947(19) 0.0117(13) 0.0090(16) 0.0047(14)
O2 0.0757(13) 0.0906(14) 0.0496(11) 0.0222(10) -0.0003(9) -0.0318(11)
O3 0.0471(11) 0.1432(19) 0.0821(15) 0.0592(14) 0.0068(10) 0.0028(12)
O4 0.1027(17) 0.0714(13) 0.0668(13) 0.0195(11) 0.0091(11) -0.0263(12)
N1 0.0538(13) 0.0763(15) 0.0520(12) 0.0269(11) 0.0065(10) -0.0094(11)
C1 0.0620(16) 0.0693(17) 0.0526(15) 0.0207(13) 0.0029(12) -0.0145(13)
C2 0.0715(18) 0.084(2) 0.0466(15) 0.0178(14) 0.0043(13) -0.0294(16)
C3 0.0643(17) 0.0669(17) 0.0553(15) 0.0190(13) 0.0025(12) -0.0195(13)
C4 0.0682(18) 0.069(2) 0.0565(16) 0.0131(15) 0.0102(13) -0.0112(15)
C5 0.0649(17) 0.0712(19) 0.0509(15) 0.0139(14) 0.0123(12) -0.0118(14)
C6 0.122(3) 0.094(3) 0.067(2) 0.032(2) 0.017(2) 0.006(2)
C7 0.141(6) 0.101(4) 0.090(4) 0.067(3) 0.034(4) 0.040(4)
C8 0.132(5) 0.138(5) 0.104(4) 0.086(4) 0.028(3) 0.018(4)
C9 0.123(5) 0.143(5) 0.053(2) 0.042(3) 0.023(2) 0.005(4)
C10 0.125(3) 0.118(3) 0.0518(19) 0.016(2) 0.0221(19) 0.005(2)
C11 0.070(2) 0.095(2) 0.075(2) 0.0291(18) -0.0068(16) -0.0198(17)
C12 0.119(3) 0.109(3) 0.077(2) 0.028(2) -0.028(2) -0.030(2)
C13 0.0469(14) 0.0575(15) 0.0514(14) 0.0234(12) 0.0077(10) 0.0005(11)
C14 0.0620(18) 0.0792(19) 0.0755(19) 0.0408(16) 0.0157(14) 0.0115(15)
C15 0.0508(16) 0.101(2) 0.086(2) 0.0427(19) 0.0195(15) 0.0130(16)
C16 0.0677(19) 0.0659(18) 0.0657(17) 0.0190(15) 0.0210(14) -0.0057(15)
C17 0.085(2) 0.086(2) 0.131(3) 0.074(2) 0.037(2) 0.0185(19)
C18 0.0582(18) 0.108(2) 0.122(3) 0.075(2) 0.0293(18) 0.0270(18)
C19 0.091(3) 0.108(3) 0.113(3) 0.038(2) 0.043(2) -0.020(2)

loop_
_atom_type_symbol
_atom_type_description
_atom_type_scat_dispersion_real
_atom_type_scat_dispersion_imag
_atom_type_scat_source
C C 0.0033 0.0016 'International Tables Vol C Tables 4.2.6.8 and 6.1.1.4'
H H 0.0000 0.0000 'International Tables Vol C Tables 4.2.6.8 and 6.1.1.4'
N N 0.0061 0.0033 'International Tables Vol C Tables 4.2.6.8 and 6.1.1.4'
O O 0.0106 0.0060 'International Tables Vol C Tables 4.2.6.8 and 6.1.1.4'
S S 0.1246 0.1234 'International Tables Vol C Tables 4.2.6.8 and 6.1.1.4'
Br Br -0.2901 2.4595 'International Tables Vol C Tables 4.2.6.8 and 6.1.1.4'

loop_
_geom_angle_atom_site_label_1
_geom_angle_atom_site_label_2
_geom_angle_atom_site_label_3
_geom_angle
O4 S1 O3 117.32(15)
O4 S1 N1 109.75(13)
O3 S1 N1 110.95(13)
O4 S1 C13 109.12(13)
O3 S1 C13 108.31(13)
N1 S1 C13 99.97(11)
C1 O2 C11 119.0(2)
C1 N1 S1 121.23(19)
N1 C1 O2 119.9(2)
N1 C1 C2 127.4(2)
O2 C1 C2 112.7(2)
C3 C2 C1 123.5(3)
C3 C2 H2 118.3
C1 C2 H2 118.3
C2 C3 C4 129.9(3)
C2 C3 Br 120.0(2)
C4 C3 Br 110.07(19)
O1 C4 C5 124.3(3)
O1 C4 C3 118.3(3)
C5 C4 C3 117.3(3)
C6 C5 C10 119.1(3)
C6 C5 C4 122.5(3)
C10 C5 C4 118.4(3)
C5 C6 C7 120.3(4)
C5 C6 H6 119.9
C7 C6 H6 119.9
C8 C7 C6 120.5(5)
C8 C7 H7 119.7
C6 C7 H7 119.7
C9 C8 C7 120.7(5)
C9 C8 H8 119.7
C7 C8 H8 119.7
C8 C9 C10 119.8(4)
C8 C9 H9 120.1
C10 C9 H9 120.1
C5 C10 C9 119.6(4)
C5 C10 H10 120.2
C9 C10 H10 120.2
O2 C11 C12 108.2(3)
O2 C11 H11A 110.1
C12 C11 H11A 110.1
O2 C11 H11B 110.1
C12 C11 H11B 110.1
H11A C11 H11B 108.4
C11 C12 H12A 109.5
C11 C12 H12B 109.5
H12A C12 H12B 109.5
C11 C12 H12C 109.5
H12A C12 H12C 109.5
H12B C12 H12C 109.5
C14 C13 C18 120.4(3)
C14 C13 S1 119.5(2)
C18 C13 S1 120.1(2)
C13 C14 C15 119.5(3)
C13 C14 H14 120.2
C15 C14 H14 120.2
C16 C15 C14 121.3(3)
C16 C15 H15 119.3
C14 C15 H15 119.3
C15 C16 C17 118.1(3)
C15 C16 C19 120.7(3)
C17 C16 C19 121.2(3)
C16 C17 C18 121.2(3)
C16 C17 H17 119.4
C18 C17 H17 119.4
C13 C18 C17 119.4(3)
C13 C18 H18 120.3
C17 C18 H18 120.3
C16 C19 H19A 109.5
C16 C19 H19B 109.5
H19A C19 H19B 109.5
C16 C19 H19C 109.5
H19A C19 H19C 109.5
H19B C19 H19C 109.5

loop_
_geom_bond_atom_site_label_1
_geom_bond_atom_site_label_2
_geom_bond_distance
Br C3 1.898(3)
S1 O4 1.416(2)
S1 O3 1.432(2)
S1 N1 1.641(2)
S1 C13 1.761(2)
O1 C4 1.199(4)
O2 C1 1.325(3)
O2 C11 1.445(3)
N1 C1 1.286(3)
C1 C2 1.470(4)
C2 C3 1.325(4)
C2 H2 0.9300
C3 C4 1.505(4)
C4 C5 1.478(5)
C5 C6 1.365(5)
C5 C10 1.385(4)
C6 C7 1.371(6)
C6 H6 0.9300
C7 C8 1.356(7)
C7 H7 0.9300
C8 C9 1.345(7)
C8 H8 0.9300
C9 C10 1.394(7)
C9 H9 0.9300
C10 H10 0.9300
C11 C12 1.473(5)
C11 H11A 0.9700
C11 H11B 0.9700
C12 H12A 0.9600
C12 H12B 0.9600
C12 H12C 0.9600
C13 C14 1.360(4)
C13 C18 1.365(4)
C14 C15 1.381(4)
C14 H14 0.9300
C15 C16 1.367(4)
C15 H15 0.9300
C16 C17 1.371(5)
C16 C19 1.528(4)
C17 C18 1.383(4)
C17 H17 0.9300
C18 H18 0.9300
C19 H19A 0.9600
C19 H19B 0.9600
C19 H19C 0.9600

loop_
_geom_torsion_atom_site_label_1
_geom_torsion_atom_site_label_2
_geom_torsion_atom_site_label_3
_geom_torsion_atom_site_label_4
_geom_torsion
O4 S1 N1 C1 -72.6(3)
O3 S1 N1 C1 58.7(3)
C13 S1 N1 C1 172.8(2)
S1 N1 C1 O2 -179.2(2)
S1 N1 C1 C2 -1.4(5)
C11 O2 C1 N1 5.1(4)
C11 O2 C1 C2 -173.0(3)
N1 C1 C2 C3 -162.3(3)
O2 C1 C2 C3 15.6(5)
C1 C2 C3 C4 2.2(6)
C1 C2 C3 Br 179.1(2)
C2 C3 C4 O1 83.5(5)
Br C3 C4 O1 -93.6(3)
C2 C3 C4 C5 -100.7(4)
Br C3 C4 C5 82.2(3)
O1 C4 C5 C6 -174.9(3)
C3 C4 C5 C6 9.5(4)
O1 C4 C5 C10 6.1(5)
C3 C4 C5 C10 -169.4(3)
C10 C5 C6 C7 -0.4(6)
C4 C5 C6 C7 -179.4(4)
C5 C6 C7 C8 1.5(8)
C6 C7 C8 C9 -2.0(9)
C7 C8 C9 C10 1.5(9)
C6 C5 C10 C9 -0.1(6)
C4 C5 C10 C9 178.9(4)
C8 C9 C10 C5 -0.5(7)
C1 O2 C11 C12 -174.5(3)
O4 S1 C13 C14 -49.2(3)
O3 S1 C13 C14 -178.0(2)
N1 S1 C13 C14 65.9(3)
O4 S1 C13 C18 129.2(3)
O3 S1 C13 C18 0.4(3)
N1 S1 C13 C18 -115.7(3)
C18 C13 C14 C15 1.0(5)
S1 C13 C14 C15 179.4(2)
C13 C14 C15 C16 -0.2(5)
C14 C15 C16 C17 -1.3(5)
C14 C15 C16 C19 178.9(3)
C15 C16 C17 C18 2.0(6)
C19 C16 C17 C18 -178.2(4)
C14 C13 C18 C17 -0.3(5)
S1 C13 C18 C17 -178.7(3)
C16 C17 C18 C13 -1.2(6)

loop_
_cod_related_entry_id
_cod_related_entry_database
_cod_related_entry_code
1 ChemSpider 21194060
